data_2210185
loop_
_publ_author_name
'Qing-Ling Ni'
'Fa-Si Li'
'Xiu-Jian Wang'
'Xian-Shu Bi'
'Liu-Chen Gui'

_publ_section_title
;
 <i>catena</i>-Poly[[diaquapyridinecadmium(II)]-\m-terephthalato]
;
_journal_coeditor_code CV2084
_journal_issue 9
_journal_name_full 'Acta Crystallographica Section E'
_journal_page_first m2054
_journal_page_last m2056
_journal_paper_doi 10.1107/S160053680603008X
_journal_volume 62
_journal_year 2006
_chemical_formula_iupac '[Cd (C8 H4 O4) (C5 H5 N) (H2 O)2]'
_chemical_formula_moiety 'C13 H13 Cd N O6'
_chemical_formula_sum 'C13 H13 Cd N O6'
_chemical_formula_weight 391.64
_chemical_name_systematic
;
catena-Poly[[diaquapyridinecadmium(II)]-\m-terephthalato]
;
_space_group_IT_number 14
_symmetry_cell_setting monoclinic
_symmetry_space_group_name_Hall '-P 2yn'
_symmetry_space_group_name_H-M 'P 1 21/n 1'
_atom_sites_solution_hydrogens geom
_atom_sites_solution_primary direct
_atom_sites_solution_secondary difmap
_audit_creation_method SHELXL-97
_cell_angle_alpha 90.00
_cell_angle_beta 99.324(5)
_cell_angle_gamma 90.00
_cell_formula_units_Z 4
_cell_length_a 8.639(2)
_cell_length_b 9.617(3)
_cell_length_c 16.951(4)
_cell_measurement_reflns_used 4986
_cell_measurement_temperature 293(2)
_cell_measurement_theta_max 27.02
_cell_measurement_theta_min 2.86
_cell_volume 1389.7(6)
_computing_cell_refinement 'SAINT (Bruker, 1998)'
_computing_data_collection 'SMART (Bruker, 1998)'
_computing_data_reduction SAINT
_computing_molecular_graphics 'SHELXTL (Sheldrick, 1997b)'
_computing_publication_material SHELXTL
_computing_structure_refinement 'SHELXL97 (Sheldrick, 1997a)'
_computing_structure_solution 'SHELXS97 (Sheldrick, 1997a)'
_diffrn_ambient_temperature 293(2)
_diffrn_measured_fraction_theta_full 0.999
_diffrn_measured_fraction_theta_max 0.999
_diffrn_measurement_device_type 'Bruker SMART CCD area-detector'
_diffrn_measurement_method \w
_diffrn_radiation_monochromator graphite
_diffrn_radiation_source 'fine-focus sealed tube'
_diffrn_radiation_type MoK\a
_diffrn_radiation_wavelength 0.71073
_diffrn_reflns_av_R_equivalents 0.0186
_diffrn_reflns_av_sigmaI/netI 0.0221
_diffrn_reflns_limit_h_max 10
_diffrn_reflns_limit_h_min -11
_diffrn_reflns_limit_k_max 5
_diffrn_reflns_limit_k_min -12
_diffrn_reflns_limit_l_max 21
_diffrn_reflns_limit_l_min -19
_diffrn_reflns_number 7409
_diffrn_reflns_theta_full 27.01
_diffrn_reflns_theta_max 27.01
_diffrn_reflns_theta_min 2.44
_diffrn_standards_decay_% 0.04
_diffrn_standards_interval_count 36
_diffrn_standards_interval_time 320
_diffrn_standards_number 3
_exptl_absorpt_coefficient_mu 1.598
_exptl_absorpt_correction_T_max 0.639
_exptl_absorpt_correction_T_min 0.549
_exptl_absorpt_correction_type multi-scan
_exptl_absorpt_process_details '(SADABS; Bruker, 1998)'
_exptl_crystal_colour colourless
_exptl_crystal_density_diffrn 1.872
_exptl_crystal_density_method 'not measured'
_exptl_crystal_description block
_exptl_crystal_F_000 776
_exptl_crystal_size_max 0.42
_exptl_crystal_size_mid 0.31
_exptl_crystal_size_min 0.28
_refine_diff_density_max 0.309
_refine_diff_density_min -0.700
_refine_ls_extinction_method none
_refine_ls_goodness_of_fit_ref 1.052
_refine_ls_hydrogen_treatment mixed
_refine_ls_matrix_type full
_refine_ls_number_parameters 206
_refine_ls_number_reflns 3034
_refine_ls_number_restraints 0
_refine_ls_restrained_S_all 1.052
_refine_ls_R_factor_all 0.0325
_refine_ls_R_factor_gt 0.0219
_refine_ls_shift/su_max 0.045
_refine_ls_shift/su_mean 0.002
_refine_ls_structure_factor_coef Fsqd
_refine_ls_weighting_details 'calc w=1/[\s^2^(Fo^2^)+(0.0324P)^2^+0.1996P] where P=(Fo^2^+2Fc^2^)/3'
_refine_ls_weighting_scheme calc
_refine_ls_wR_factor_gt 0.0545
_refine_ls_wR_factor_ref 0.0594
_reflns_number_gt 2326
_reflns_number_total 3034
_reflns_threshold_expression I>2\s(I)
_cod_data_source_file cv2084.cif
_cod_data_source_block I
_cod_depositor_comments
;
The following automatic conversions were performed:

'_geom_angle_publ_flag' tag value 'es' was replaced with 'yes' value.

Automatic conversion script
Id: cif_fix_values 1646 2011-03-28 12:23:43Z adriana 
;
_cod_original_cell_volume 1389.6(6)
_cod_original_sg_symbol_H-M 'P 21/n'
_cod_database_code 2210185
_cod_database_fobs_code 2210185

loop_
_symmetry_equiv_pos_as_xyz
'x, y, z'
'-x+1/2, y+1/2, -z+1/2'
'-x, -y, -z'
'x-1/2, -y-1/2, z-1/2'

loop_
_atom_site_type_symbol
_atom_site_label
_atom_site_fract_x
_atom_site_fract_y
_atom_site_fract_z
_atom_site_U_iso_or_equiv
_atom_site_adp_type
_atom_site_calc_flag
_atom_site_refinement_flags
_atom_site_occupancy
Cd Cd1 0.275301(17) 0.000529(16) 0.131012(9) 0.02442(7) Uani d . 1
N N1 0.5271(2) 0.0839(2) 0.17162(12) 0.0327(5) Uani d . 1
O O1 0.2477(3) -0.0241(2) 0.26060(11) 0.0416(5) Uani d . 1
H H11 0.277(3) -0.096(3) 0.2897(16) 0.045(8) Uiso d . 1
H H12 0.233(4) 0.040(3) 0.2964(19) 0.055(10) Uiso d . 1
O O2 0.0439(2) -0.1302(2) 0.11065(13) 0.0387(4) Uani d . 1
H H21 0.084(4) -0.205(4) 0.1076(19) 0.065(11) Uiso d . 1
H H22 -0.012(5) -0.129(4) 0.072(2) 0.086(15) Uiso d . 1
O O3 0.3748(2) -0.15712(16) 0.05608(10) 0.0422(4) Uani d . 1
O O4 0.3129(2) -0.30375(19) 0.14639(10) 0.0440(5) Uani d . 1
O O5 0.1741(2) 0.23971(17) 0.14765(10) 0.0360(4) Uani d . 1
O O6 0.1678(2) 0.14968(17) 0.02808(9) 0.0380(4) Uani d . 1
C C1 0.5533(3) 0.1730(3) 0.23243(16) 0.0507(7) Uani d . 1
H H1A 0.4691 0.1998 0.2569 0.061 Uiso calc R 1
C C2 0.6987(4) 0.2273(4) 0.26082(18) 0.0633(9) Uani d . 1
H H2A 0.7128 0.2885 0.3038 0.076 Uiso calc R 1
C C3 0.8229(3) 0.1889(4) 0.2242(2) 0.0611(9) Uani d . 1
H H3A 0.9230 0.2233 0.2423 0.073 Uiso calc R 1
C C4 0.7974(3) 0.1001(3) 0.1612(2) 0.0604(9) Uani d . 1
H H4A 0.8798 0.0741 0.1352 0.072 Uiso calc R 1
C C5 0.6482(3) 0.0483(3) 0.13573(18) 0.0434(6) Uani d . 1
H H5A 0.6318 -0.0128 0.0927 0.052 Uiso calc R 1
C C6 0.3714(3) -0.2773(2) 0.08481(13) 0.0285(5) Uani d . 1
C C7 0.4401(2) -0.3928(2) 0.04179(13) 0.0251(5) Uani d . 1
C C8 0.4639(3) -0.3735(2) -0.03601(14) 0.0335(5) Uani d . 1
H H8A 0.4402 -0.2880 -0.0606 0.040 Uiso calc R 1
C C9 0.5226(3) -0.4799(2) -0.07813(15) 0.0328(5) Uani d . 1
H H9A 0.5368 -0.4656 -0.1307 0.039 Uiso calc R 1
C C10 0.1414(3) 0.2488(2) 0.07319(14) 0.0281(5) Uani d . 1
C C11 0.0680(2) 0.3793(2) 0.03542(13) 0.0264(5) Uani d . 1
C C12 0.1034(3) 0.4245(2) -0.03750(14) 0.0301(5) Uani d . 1
H H12A 0.1735 0.3742 -0.0626 0.036 Uiso calc R 1
C C13 -0.0347(3) 0.4558(3) 0.07308(15) 0.0300(5) Uani d . 1
H H13A -0.0576 0.4269 0.1223 0.036 Uiso calc R 1

loop_
_atom_site_aniso_label
_atom_site_aniso_U_11
_atom_site_aniso_U_22
_atom_site_aniso_U_33
_atom_site_aniso_U_12
_atom_site_aniso_U_13
_atom_site_aniso_U_23
Cd1 0.02914(10) 0.02076(10) 0.02279(10) 0.00510(7) 0.00246(6) -0.00002(7)
N1 0.0333(11) 0.0312(11) 0.0337(11) 0.0009(9) 0.0056(9) 0.0005(9)
O1 0.0671(13) 0.0337(11) 0.0250(9) 0.0053(9) 0.0107(9) 0.0028(8)
O2 0.0364(10) 0.0357(11) 0.0420(11) 0.0012(9) 0.0005(8) -0.0053(9)
O3 0.0593(11) 0.0199(8) 0.0535(11) 0.0053(8) 0.0274(9) -0.0029(8)
O4 0.0626(11) 0.0397(10) 0.0334(9) 0.0241(9) 0.0193(8) 0.0051(8)
O5 0.0458(10) 0.0273(9) 0.0323(9) 0.0069(8) -0.0016(7) 0.0068(7)
O6 0.0514(10) 0.0234(8) 0.0349(9) 0.0112(8) -0.0059(8) -0.0023(7)
C1 0.0498(16) 0.0629(19) 0.0420(15) -0.0155(15) 0.0150(13) -0.0142(14)
C2 0.065(2) 0.075(2) 0.0486(17) -0.0309(18) 0.0049(15) -0.0110(17)
C3 0.0387(16) 0.059(2) 0.080(2) -0.0115(15) -0.0070(15) 0.0130(19)
C4 0.0351(15) 0.0446(17) 0.105(3) 0.0072(13) 0.0208(16) 0.0045(19)
C5 0.0414(15) 0.0324(13) 0.0589(18) 0.0068(12) 0.0153(13) 0.0001(14)
C6 0.0307(12) 0.0227(11) 0.0314(12) 0.0063(9) 0.0029(9) -0.0058(10)
C7 0.0253(11) 0.0198(11) 0.0306(11) 0.0022(9) 0.0053(9) -0.0027(9)
C8 0.0452(14) 0.0215(11) 0.0364(13) 0.0114(11) 0.0145(11) 0.0065(10)
C9 0.0437(14) 0.0296(13) 0.0272(11) 0.0104(10) 0.0126(10) 0.0045(10)
C10 0.0283(11) 0.0200(11) 0.0341(12) 0.0007(9) -0.0008(9) 0.0042(10)
C11 0.0281(11) 0.0190(10) 0.0292(11) 0.0005(9) -0.0045(9) 0.0012(9)
C12 0.0327(12) 0.0247(13) 0.0323(12) 0.0051(10) 0.0034(10) 0.0002(10)
C13 0.0330(12) 0.0260(11) 0.0295(12) 0.0027(10) 0.0008(10) 0.0044(10)

loop_
_atom_type_symbol
_atom_type_description
_atom_type_scat_dispersion_real
_atom_type_scat_dispersion_imag
_atom_type_scat_source
C C 0.0033 0.0016 'International Tables Vol C Tables 4.2.6.8 and 6.1.1.4'
H H 0.0000 0.0000 'International Tables Vol C Tables 4.2.6.8 and 6.1.1.4'
N N 0.0061 0.0033 'International Tables Vol C Tables 4.2.6.8 and 6.1.1.4'
O O 0.0106 0.0060 'International Tables Vol C Tables 4.2.6.8 and 6.1.1.4'
Cd Cd -0.8075 1.2024 'International Tables Vol C Tables 4.2.6.8 and 6.1.1.4'

loop_
_geom_angle_atom_site_label_1
_geom_angle_atom_site_label_2
_geom_angle_atom_site_label_3
_geom_angle_site_symmetry_1
_geom_angle_site_symmetry_3
_geom_angle
_geom_angle_publ_flag
O3 Cd1 O1 . . 126.26(7) yes
O3 Cd1 N1 . . 88.55(7) yes
O1 Cd1 N1 . . 89.38(7) yes
O3 Cd1 O6 . . 97.77(6) yes
O1 Cd1 O6 . . 134.40(7) yes
N1 Cd1 O6 . . 104.51(7) yes
O3 Cd1 O2 . . 87.11(7) yes
O1 Cd1 O2 . . 82.24(8) yes
N1 Cd1 O2 . . 165.69(8) yes
O6 Cd1 O2 . . 89.60(7) yes
O3 Cd1 O5 . . 149.72(6) yes
O1 Cd1 O5 . . 83.84(7) yes
N1 Cd1 O5 . . 88.65(6) yes
O6 Cd1 O5 . . 54.03(5) yes
O2 Cd1 O5 . . 101.88(7) yes
C1 N1 C5 . . 118.0(2) ?
C1 N1 Cd1 . . 119.14(16) ?
C5 N1 Cd1 . . 122.84(18) ?
Cd1 O1 H11 . . 124.9(18) ?
Cd1 O1 H12 . . 130(2) ?
H11 O1 H12 . . 103(3) ?
Cd1 O2 H21 . . 97(2) ?
Cd1 O2 H22 . . 122(3) ?
H21 O2 H22 . . 100(4) ?
C6 O3 Cd1 . . 111.60(14) ?
C10 O5 Cd1 . . 88.65(13) ?
C10 O6 Cd1 . . 95.75(13) ?
N1 C1 C2 . . 123.2(3) ?
N1 C1 H1A . . 118.4 ?
C2 C1 H1A . . 118.4 ?
C1 C2 C3 . . 118.4(3) ?
C1 C2 H2A . . 120.8 ?
C3 C2 H2A . . 120.8 ?
C4 C3 C2 . . 119.0(3) ?
C4 C3 H3A . . 120.5 ?
C2 C3 H3A . . 120.5 ?
C3 C4 C5 . . 119.8(3) ?
C3 C4 H4A . . 120.1 ?
C5 C4 H4A . . 120.1 ?
N1 C5 C4 . . 121.6(3) ?
N1 C5 H5A . . 119.2 ?
C4 C5 H5A . . 119.2 ?
O3 C6 O4 . . 123.1(2) ?
O3 C6 C7 . . 117.1(2) ?
O4 C6 C7 . . 119.8(2) ?
C8 C7 C9 . 3_645 119.0(2) ?
C8 C7 C6 . . 119.7(2) ?
C9 C7 C6 3_645 . 121.3(2) ?
C7 C8 C9 . . 121.0(2) ?
C7 C8 H8A . . 119.5 ?
C9 C8 H8A . . 119.5 ?
C7 C9 C8 3_645 . 120.0(2) ?
C7 C9 H9A 3_645 . 120.0 ?
C8 C9 H9A . . 120.0 ?
O5 C10 O6 . . 121.6(2) ?
O5 C10 C11 . . 119.9(2) ?
O6 C10 C11 . . 118.5(2) ?
C13 C11 C12 . . 119.6(2) ?
C13 C11 C10 . . 120.3(2) ?
C12 C11 C10 . . 120.1(2) ?
C13 C12 C11 3_565 . 120.4(2) ?
C13 C12 H12A 3_565 . 119.8 ?
C11 C12 H12A . . 119.8 ?
C11 C13 C12 . 3_565 120.1(2) ?
C11 C13 H13A . . 120.0 ?
C12 C13 H13A 3_565 . 120.0 ?

loop_
_geom_bond_atom_site_label_1
_geom_bond_atom_site_label_2
_geom_bond_site_symmetry_2
_geom_bond_distance
_geom_bond_publ_flag
Cd1 O3 . 2.2370(16) yes
Cd1 O1 . 2.2600(19) yes
Cd1 N1 . 2.316(2) yes
Cd1 O6 . 2.3323(16) yes
Cd1 O2 . 2.339(2) yes
Cd1 O5 . 2.4928(17) yes
N1 C1 . 1.331(3) ?
N1 C5 . 1.337(3) ?
O1 H11 . 0.86(3) ?
O1 H12 . 0.89(3) ?
O2 H21 . 0.81(4) ?
O2 H22 . 0.75(4) ?
O3 C6 . 1.256(3) ?
O4 C6 . 1.257(3) ?
O5 C10 . 1.251(3) ?
O6 C10 . 1.265(3) ?
C1 C2 . 1.373(4) ?
C1 H1A . 0.9300 ?
C2 C3 . 1.375(5) ?
C2 H2A . 0.9300 ?
C3 C4 . 1.357(5) ?
C3 H3A . 0.9300 ?
C4 C5 . 1.384(4) ?
C4 H4A . 0.9300 ?
C5 H5A . 0.9300 ?
C6 C7 . 1.503(3) ?
C7 C8 . 1.380(3) ?
C7 C9 3_645 1.384(3) ?
C8 C9 . 1.390(3) ?
C8 H8A . 0.9300 ?
C9 C7 3_645 1.384(3) ?
C9 H9A . 0.9300 ?
C10 C11 . 1.502(3) ?
C11 C13 . 1.386(3) ?
C11 C12 . 1.390(3) ?
C12 C13 3_565 1.387(3) ?
C12 H12A . 0.9300 ?
C13 C12 3_565 1.387(3) ?
C13 H13A . 0.9300 ?

loop_
_geom_hbond_atom_site_label_D
_geom_hbond_atom_site_label_H
_geom_hbond_atom_site_label_A
_geom_hbond_site_symmetry_A
_geom_hbond_distance_DH
_geom_hbond_distance_HA
_geom_hbond_distance_DA
_geom_hbond_angle_DHA
O2 H21 O4 . 0.81(4) 2.19(4) 2.845(3) 138(3)
O2 H22 O6 3 0.75(4) 1.99(4) 2.741(3) 173(4)
O1 H12 O4 2 0.89(3) 1.87(3) 2.742(3) 168(3)
O1 H11 O5 2_545 0.86(3) 1.91(3) 2.774(3) 176(3)
